data_1561936
loop_
_publ_author_name
'Mu, Bao'
'Li, Qian'
'Lv, Lei'
'Yang, Dan-Dan'
'Wang, Qing'
'Huang, Ru-Dan'

_publ_section_title
;
 Assembly and property research on seven 0D--3D complexes derived from
 imidazole dicarboxylate and 1,2-bi(pyridin-4-yl)ethene
;
_journal_name_full 'Journal of Solid State Chemistry'
_journal_page_first 1
_journal_page_last 10
_journal_paper_doi 10.1016/j.jssc.2015.01.032
_journal_volume 226
_journal_year 2015
_chemical_formula_moiety 'C22 H22 Zn3 N6 O13'
_chemical_formula_sum 'C22 H22 N6 O13 Zn3'
_chemical_formula_weight 774.58
_space_group_IT_number 56
_space_group_name_Hall '-P 2ab 2ac'
_space_group_name_H-M_alt 'P c c n'
_symmetry_cell_setting orthorhombic
_symmetry_space_group_name_H-M 'P c c n'
_atom_sites_solution_hydrogens geom
_atom_sites_solution_primary direct
_atom_sites_solution_secondary difmap
_audit_creation_method SHELXL-97
_cell_angle_alpha 90.00
_cell_angle_beta 90.00
_cell_angle_gamma 90.00
_cell_formula_units_Z 4
_cell_length_a 10.252(3)
_cell_length_b 13.228(3)
_cell_length_c 20.553(5)
_cell_measurement_temperature 293(2)
_cell_volume 2787.3(12)
_computing_cell_refinement 'Bruker SAINT'
_computing_data_reduction 'Bruker SAINT'
_computing_molecular_graphics 'Bruker SHELXTL'
_computing_publication_material 'Bruker SHELXTL'
_computing_structure_refinement 'SHELXS-97 (Sheldrick, 2008)'
_computing_structure_solution 'SHELXS-97 (Sheldrick, 2008)'
_diffrn_ambient_temperature 293(2)
_diffrn_measured_fraction_theta_full 0.995
_diffrn_measured_fraction_theta_max 0.995
_diffrn_radiation_monochromator graphite
_diffrn_radiation_source 'fine-focus sealed tube'
_diffrn_radiation_type MoK\a
_diffrn_radiation_wavelength 0.71073
_diffrn_reflns_av_R_equivalents 0.0678
_diffrn_reflns_av_sigmaI/netI 0.0528
_diffrn_reflns_limit_h_max 12
_diffrn_reflns_limit_h_min -11
_diffrn_reflns_limit_k_max 15
_diffrn_reflns_limit_k_min -16
_diffrn_reflns_limit_l_max 25
_diffrn_reflns_limit_l_min -25
_diffrn_reflns_number 14057
_diffrn_reflns_theta_full 26.00
_diffrn_reflns_theta_max 26.00
_diffrn_reflns_theta_min 1.98
_exptl_absorpt_coefficient_mu 2.643
_exptl_absorpt_correction_type none
_exptl_crystal_colour yellow
_exptl_crystal_density_diffrn 1.803
_exptl_crystal_density_method 'not measured'
_exptl_crystal_description block
_exptl_crystal_F_000 1520
_exptl_crystal_size_max 0.21
_exptl_crystal_size_mid 0.14
_exptl_crystal_size_min 0.10
_refine_diff_density_max 1.716
_refine_diff_density_min -0.664
_refine_diff_density_rms 0.163
_refine_ls_extinction_method none
_refine_ls_goodness_of_fit_ref 1.096
_refine_ls_hydrogen_treatment mixed
_refine_ls_matrix_type full
_refine_ls_number_parameters 196
_refine_ls_number_reflns 2740
_refine_ls_number_restraints 6
_refine_ls_restrained_S_all 1.104
_refine_ls_R_factor_all 0.0816
_refine_ls_R_factor_gt 0.0574
_refine_ls_shift/su_max 0.000
_refine_ls_shift/su_mean 0.000
_refine_ls_structure_factor_coef Fsqd
_refine_ls_weighting_details 'calc w=1/[\s^2^(Fo^2^)+(0.1132P)^2^+2.8427P] where P=(Fo^2^+2Fc^2^)/3'
_refine_ls_weighting_scheme calc
_refine_ls_wR_factor_gt 0.1681
_refine_ls_wR_factor_ref 0.1914
_reflns_number_gt 2070
_reflns_number_total 2753
_reflns_threshold_expression >2sigma(I)
_cod_data_source_file JSSC-2015-226-1.cif
_cod_data_source_block Complex5
_cod_depositor_comments
;
The following automatic conversions were performed:

data item '_symmetry_cell_setting' value 'Orthorhombic' was changed
to 'orthorhombic' in accordance with the built-in table derived from
the CIF Core dictionary named 'cif_core.dic' version 2.4.5 last
updated on 2014-11-21.

Automatic conversion script
Id: cif_fix_values 8369 2020-08-20 11:38:08Z andrius 
;
_cod_original_sg_symbol_H-M Pccn
_cod_original_formula_sum 'C22 H22 Zn3 N6 O13'
_cod_database_code 1561936

loop_
_symmetry_equiv_pos_as_xyz
'x, y, z'
'-x+1/2, -y+1/2, z'
'x+1/2, -y, -z+1/2'
'-x, y+1/2, -z+1/2'
'-x, -y, -z'
'x-1/2, y-1/2, -z'
'-x-1/2, y, z-1/2'
'x, -y-1/2, z-1/2'

loop_
_atom_site_label
_atom_site_type_symbol
_atom_site_fract_x
_atom_site_fract_y
_atom_site_fract_z
_atom_site_U_iso_or_equiv
_atom_site_adp_type
_atom_site_occupancy
_atom_site_symmetry_multiplicity
_atom_site_calc_flag
_atom_site_refinement_flags
_atom_site_disorder_assembly
_atom_site_disorder_group
C1 C 0.6897(6) 0.4804(5) 0.2704(3) 0.0359(14) Uani 1 1 d . . .
H1 H 0.6872 0.4402 0.3075 0.043 Uiso 1 1 calc R . .
C2 C 0.6413(6) 0.5936(5) 0.1998(3) 0.0346(14) Uani 1 1 d . . .
C3 C 0.7469(6) 0.5436(5) 0.1779(3) 0.0332(13) Uani 1 1 d . . .
C4 C 0.5550(6) 0.6746(5) 0.1720(3) 0.0353(14) Uani 1 1 d . . .
C5 C 0.8319(6) 0.5441(4) 0.1197(3) 0.0309(13) Uani 1 1 d . . .
C6 C 0.4105(7) 0.7397(5) 0.4102(4) 0.0477(18) Uani 1 1 d . . .
H6 H 0.3663 0.6835 0.4261 0.057 Uiso 1 1 calc R . .
C7 C 0.4284(7) 0.8217(5) 0.4511(4) 0.0479(18) Uani 1 1 d . . .
H7 H 0.3963 0.8197 0.4934 0.057 Uiso 1 1 calc R . .
C8 C 0.4937(7) 0.9063(4) 0.4293(3) 0.0369(15) Uani 1 1 d . . .
C9 C 0.5347(7) 0.9037(5) 0.3652(3) 0.0415(16) Uani 1 1 d . . .
H9 H 0.5771 0.9594 0.3475 0.050 Uiso 1 1 calc R . .
C10 C 0.5133(7) 0.8195(5) 0.3274(3) 0.0450(17) Uani 1 1 d . . .
H10 H 0.5420 0.8198 0.2845 0.054 Uiso 1 1 calc R . .
C11 C 0.5191(8) 0.9947(5) 0.4698(3) 0.0455(17) Uani 1 1 d . . .
H11 H 0.5659 1.0477 0.4513 0.055 Uiso 1 1 calc R . .
N1 N 0.6046(5) 0.5546(4) 0.2587(3) 0.0362(12) Uani 1 1 d . . .
N2 N 0.7765(5) 0.4700(4) 0.2246(2) 0.0345(12) Uani 1 1 d . . .
N3 N 0.4532(5) 0.7379(4) 0.3499(3) 0.0403(13) Uani 1 1 d . . .
O1 O 0.9243(4) 0.4807(3) 0.1199(2) 0.0409(11) Uani 1 1 d . . .
O1W O 0.7500 0.7500 -0.0207(3) 0.057(2) Uani 1 2 d S . .
H1WA H 0.7229 0.8068 -0.0344 0.068 Uiso 0.50 1 d PR . .
H1WB H 0.7000 0.7034 -0.0344 0.068 Uiso 0.50 1 d PR . .
O2 O 0.8062(5) 0.6030(3) 0.0728(2) 0.0460(12) Uani 1 1 d . . .
O3 O 0.4507(4) 0.6895(4) 0.2035(2) 0.0420(11) Uani 1 1 d . . .
O4 O 0.5835(5) 0.7219(4) 0.1220(2) 0.0503(13) Uani 1 1 d . . .
Zn1 Zn 0.7500 0.7500 0.07546(5) 0.0361(3) Uani 1 2 d S . .
Zn2 Zn 0.43702(7) 0.61067(5) 0.29377(4) 0.0340(3) Uani 1 1 d . . .
O3W O 0.2500 0.7500 0.1114(13) 0.291(13) Uani 1 2 d SU . .
H3WA H 0.2002 0.7414 0.0788 0.349 Uiso 0.50 1 d PR . .
H3WB H 0.2879 0.6946 0.1206 0.349 Uiso 0.50 1 d PR . .
O2W O 1.1647(6) 0.4345(5) 0.0625(3) 0.0811(19) Uani 1 1 d . . .
H2WA H 1.1252 0.4503 0.0276 0.097 Uiso 1 1 d R . .
H2WB H 1.1099 0.4299 0.0934 0.097 Uiso 1 1 d R . .

loop_
_atom_site_aniso_label
_atom_site_aniso_U_11
_atom_site_aniso_U_22
_atom_site_aniso_U_33
_atom_site_aniso_U_23
_atom_site_aniso_U_13
_atom_site_aniso_U_12
C1 0.038(4) 0.037(3) 0.033(3) 0.002(3) -0.002(3) 0.000(3)
C2 0.032(3) 0.033(3) 0.039(3) -0.010(3) 0.000(3) -0.006(3)
C3 0.033(3) 0.033(3) 0.034(3) -0.006(3) 0.004(3) -0.004(3)
C4 0.036(3) 0.032(3) 0.038(3) -0.004(3) 0.002(3) -0.001(3)
C5 0.035(3) 0.024(3) 0.033(3) -0.007(2) 0.003(3) 0.001(3)
C6 0.055(4) 0.036(4) 0.052(4) -0.012(3) 0.021(4) -0.010(3)
C7 0.055(5) 0.037(4) 0.051(4) -0.011(3) 0.017(3) -0.016(3)
C8 0.039(4) 0.026(3) 0.046(4) -0.005(3) -0.004(3) 0.001(3)
C9 0.056(4) 0.025(3) 0.043(4) -0.001(3) 0.002(3) -0.011(3)
C10 0.050(4) 0.047(4) 0.037(4) -0.004(3) 0.000(3) -0.008(3)
C11 0.060(5) 0.033(3) 0.043(4) -0.011(3) -0.004(3) 0.008(3)
N1 0.037(3) 0.034(3) 0.037(3) -0.003(2) 0.004(2) -0.005(2)
N2 0.033(3) 0.031(3) 0.039(3) -0.001(2) 0.001(2) 0.006(2)
N3 0.044(3) 0.029(3) 0.048(3) -0.004(2) 0.005(3) -0.001(2)
O1 0.038(3) 0.038(3) 0.047(3) 0.000(2) 0.009(2) 0.010(2)
O1W 0.073(5) 0.058(5) 0.039(4) 0.000 0.000 0.010(4)
O2 0.062(3) 0.038(3) 0.038(3) 0.001(2) 0.011(2) 0.012(2)
O3 0.034(3) 0.043(3) 0.049(3) 0.003(2) 0.006(2) 0.013(2)
O4 0.048(3) 0.052(3) 0.051(3) 0.018(2) 0.007(2) 0.006(2)
Zn1 0.0445(6) 0.0298(6) 0.0340(6) 0.000 0.000 0.0033(5)
Zn2 0.0287(4) 0.0324(4) 0.0409(5) -0.0104(3) 0.0072(3) -0.0053(3)
O3W 0.253(18) 0.36(2) 0.258(18) 0.000 0.000 0.107(16)
O2W 0.065(4) 0.106(5) 0.072(4) -0.029(4) 0.012(3) 0.017(4)

loop_
_atom_type_symbol
_atom_type_description
_atom_type_scat_dispersion_real
_atom_type_scat_dispersion_imag
_atom_type_scat_source
C C 0.0033 0.0016 'International Tables Vol C Tables 4.2.6.8 and 6.1.1.4'
H H 0.0000 0.0000 'International Tables Vol C Tables 4.2.6.8 and 6.1.1.4'
N N 0.0061 0.0033 'International Tables Vol C Tables 4.2.6.8 and 6.1.1.4'
O O 0.0106 0.0060 'International Tables Vol C Tables 4.2.6.8 and 6.1.1.4'
Zn Zn 0.2839 1.4301 'International Tables Vol C Tables 4.2.6.8 and 6.1.1.4'

loop_
_geom_angle_atom_site_label_1
_geom_angle_atom_site_label_2
_geom_angle_atom_site_label_3
_geom_angle
_geom_angle_site_symmetry_1
_geom_angle_site_symmetry_3
N2 C1 N1 113.2(6) . .
N2 C1 H1 123.4 . .
N1 C1 H1 123.4 . .
C3 C2 N1 109.3(6) . .
C3 C2 C4 134.2(6) . .
N1 C2 C4 116.4(5) . .
C2 C3 N2 106.7(5) . .
C2 C3 C5 137.8(6) . .
N2 C3 C5 115.5(5) . .
O4 C4 O3 123.0(6) . .
O4 C4 C2 122.5(6) . .
O3 C4 C2 114.4(6) . .
O2 C5 O1 124.4(6) . .
O2 C5 C3 119.8(5) . .
O1 C5 C3 115.8(6) . .
N3 C6 C7 122.8(7) . .
N3 C6 H6 118.6 . .
C7 C6 H6 118.6 . .
C8 C7 C6 120.2(7) . .
C8 C7 H7 119.9 . .
C6 C7 H7 119.9 . .
C7 C8 C9 115.9(6) . .
C7 C8 C11 123.5(7) . .
C9 C8 C11 120.6(6) . .
C10 C9 C8 120.6(6) . .
C10 C9 H9 119.7 . .
C8 C9 H9 119.7 . .
N3 C10 C9 122.4(7) . .
N3 C10 H10 118.8 . .
C9 C10 H10 118.8 . .
C11 C11 C8 125.0(9) 5_676 .
C11 C11 H11 117.5 5_676 .
C8 C11 H11 117.5 . .
C1 N1 C2 104.9(5) . .
C1 N1 Zn2 140.1(5) . .
C2 N1 Zn2 114.4(4) . .
C1 N2 C3 105.8(5) . .
C1 N2 Zn2 139.2(5) . 3_565
C3 N2 Zn2 114.8(4) . 3_565
C6 N3 C10 118.0(6) . .
C6 N3 Zn2 121.2(5) . .
C10 N3 Zn2 120.7(5) . .
C5 O1 Zn2 114.9(4) . 3_565
Zn1 O1W H1WA 109.5 . .
Zn1 O1W H1WB 109.5 . .
H1WA O1W H1WB 109.5 . .
C5 O2 Zn1 128.9(4) . .
C4 O3 Zn2 115.1(4) . .
C4 O4 Zn1 134.0(5) . .
O1W Zn1 O4 118.69(15) . .
O1W Zn1 O4 118.69(15) . 2_665
O4 Zn1 O4 122.6(3) . 2_665
O1W Zn1 O2 88.46(13) . 2_665
O4 Zn1 O2 87.0(2) . 2_665
O4 Zn1 O2 94.4(2) 2_665 2_665
O1W Zn1 O2 88.46(13) . .
O4 Zn1 O2 94.4(2) . .
O4 Zn1 O2 87.0(2) 2_665 .
O2 Zn1 O2 176.9(3) 2_665 .
N2 Zn2 N1 116.1(2) 3_465 .
N2 Zn2 N3 127.8(2) 3_465 .
N1 Zn2 N3 115.9(2) . .
N2 Zn2 O3 98.7(2) 3_465 .
N1 Zn2 O3 79.14(19) . .
N3 Zn2 O3 94.7(2) . .
N2 Zn2 O1 78.84(19) 3_465 3_465
N1 Zn2 O1 98.1(2) . 3_465
N3 Zn2 O1 90.1(2) . 3_465
O3 Zn2 O1 175.07(18) . 3_465
H3WA O3W H3WB 109.5 . .
H2WA O2W H2WB 109.5 . .

loop_
_geom_bond_atom_site_label_1
_geom_bond_atom_site_label_2
_geom_bond_distance
_geom_bond_site_symmetry_2
C1 N2 1.302(8) .
C1 N1 1.335(8) .
C1 H1 0.9300 .
C2 C3 1.346(9) .
C2 N1 1.369(8) .
C2 C4 1.502(9) .
C3 N2 1.401(8) .
C3 C5 1.481(8) .
C4 O4 1.237(8) .
C4 O3 1.266(8) .
C5 O2 1.266(8) .
C5 O1 1.266(7) .
C6 N3 1.316(9) .
C6 C7 1.384(10) .
C6 H6 0.9300 .
C7 C8 1.379(9) .
C7 H7 0.9300 .
C8 C9 1.383(10) .
C8 C11 1.460(9) .
C9 C10 1.376(9) .
C9 H9 0.9300 .
C10 N3 1.325(9) .
C10 H10 0.9300 .
C11 C11 1.308(14) 5_676
C11 H11 0.9300 .
N1 Zn2 2.006(5) .
N2 Zn2 1.997(5) 3_565
N3 Zn2 2.047(5) .
O1 Zn2 2.151(5) 3_565
O1W Zn1 1.975(7) .
O1W H1WA 0.8500 .
O1W H1WB 0.8499 .
O2 Zn1 2.029(4) .
O3 Zn2 2.134(5) .
O4 Zn1 1.992(5) .
Zn1 O4 1.992(5) 2_665
Zn1 O2 2.029(4) 2_665
Zn2 N2 1.997(5) 3_465
Zn2 O1 2.151(5) 3_465
O3W H3WA 0.8500 .
O3W H3WB 0.8499 .
O2W H2WA 0.8501 .
O2W H2WB 0.8500 .

loop_
_geom_torsion_atom_site_label_1
_geom_torsion_atom_site_label_2
_geom_torsion_atom_site_label_3
_geom_torsion_atom_site_label_4
_geom_torsion
_geom_torsion_site_symmetry_1
_geom_torsion_site_symmetry_2
_geom_torsion_site_symmetry_3
_geom_torsion_site_symmetry_4
N1 C2 C3 N2 0.6(7) . . . .
C4 C2 C3 N2 -174.9(6) . . . .
N1 C2 C3 C5 178.1(7) . . . .
C4 C2 C3 C5 2.6(13) . . . .
C3 C2 C4 O4 -11.2(11) . . . .
N1 C2 C4 O4 173.6(6) . . . .
C3 C2 C4 O3 168.0(7) . . . .
N1 C2 C4 O3 -7.2(8) . . . .
C2 C3 C5 O2 -2.6(11) . . . .
N2 C3 C5 O2 174.7(5) . . . .
C2 C3 C5 O1 -179.9(7) . . . .
N2 C3 C5 O1 -2.5(8) . . . .
N3 C6 C7 C8 -0.1(12) . . . .
C6 C7 C8 C9 1.8(11) . . . .
C6 C7 C8 C11 -178.6(7) . . . .
C7 C8 C9 C10 -1.8(11) . . . .
C11 C8 C9 C10 178.6(7) . . . .
C8 C9 C10 N3 0.1(12) . . . .
C7 C8 C11 C11 -1.6(14) . . . 5_676
C9 C8 C11 C11 177.9(9) . . . 5_676
N2 C1 N1 C2 0.6(7) . . . .
N2 C1 N1 Zn2 170.7(5) . . . .
C3 C2 N1 C1 -0.7(7) . . . .
C4 C2 N1 C1 175.7(5) . . . .
C3 C2 N1 Zn2 -173.8(4) . . . .
C4 C2 N1 Zn2 2.6(7) . . . .
N1 C1 N2 C3 -0.2(7) . . . .
N1 C1 N2 Zn2 174.9(5) . . . 3_565
C2 C3 N2 C1 -0.2(7) . . . .
C5 C3 N2 C1 -178.4(5) . . . .
C2 C3 N2 Zn2 -176.7(4) . . . 3_565
C5 C3 N2 Zn2 5.1(7) . . . 3_565
C7 C6 N3 C10 -1.6(11) . . . .
C7 C6 N3 Zn2 175.0(6) . . . .
C9 C10 N3 C6 1.6(11) . . . .
C9 C10 N3 Zn2 -175.0(6) . . . .
O2 C5 O1 Zn2 -178.2(5) . . . 3_565
C3 C5 O1 Zn2 -1.1(7) . . . 3_565
O1 C5 O2 Zn1 -140.1(5) . . . .
C3 C5 O2 Zn1 42.9(8) . . . .
O4 C4 O3 Zn2 -172.9(5) . . . .
C2 C4 O3 Zn2 7.9(7) . . . .
O3 C4 O4 Zn1 158.8(5) . . . .
C2 C4 O4 Zn1 -22.0(10) . . . .
C4 O4 Zn1 O1W 141.9(6) . . . .
C4 O4 Zn1 O4 -38.1(6) . . . 2_665
C4 O4 Zn1 O2 -131.5(7) . . . 2_665
C4 O4 Zn1 O2 51.2(7) . . . .
C5 O2 Zn1 O1W 178.2(6) . . . .
C5 O2 Zn1 O4 -63.1(6) . . . .
C5 O2 Zn1 O4 59.4(6) . . . 2_665
C5 O2 Zn1 O2 178.2(6) . . . 2_665
C1 N1 Zn2 N2 -74.1(7) . . . 3_465
C2 N1 Zn2 N2 95.4(5) . . . 3_465
C1 N1 Zn2 N3 101.5(7) . . . .
C2 N1 Zn2 N3 -89.0(5) . . . .
C1 N1 Zn2 O3 -168.5(7) . . . .
C2 N1 Zn2 O3 1.0(4) . . . .
C1 N1 Zn2 O1 7.4(7) . . . 3_465
C2 N1 Zn2 O1 176.9(4) . . . 3_465
C6 N3 Zn2 N2 53.3(7) . . . 3_465
C10 N3 Zn2 N2 -130.2(5) . . . 3_465
C6 N3 Zn2 N1 -121.7(6) . . . .
C10 N3 Zn2 N1 54.8(6) . . . .
C6 N3 Zn2 O3 158.1(6) . . . .
C10 N3 Zn2 O3 -25.4(6) . . . .
C6 N3 Zn2 O1 -22.7(6) . . . 3_465
C10 N3 Zn2 O1 153.9(5) . . . 3_465
C4 O3 Zn2 N2 -120.4(5) . . . 3_465
C4 O3 Zn2 N1 -5.3(4) . . . .
C4 O3 Zn2 N3 110.2(5) . . . .
C4 O3 Zn2 O1 -61(2) . . . 3_465
